data_4038337
loop_
_publ_author_name
'Taeufer, Tobias'
'Pospech, Jola'

_publ_section_title
;
 Palladium-Catalyzed Synthesis of <i>N</i>,<i>N-</i>Dimethylanilines via
 Buchwald-Hartwig Amination of (Hetero)aryl Triflates.
;
_journal_name_full 'The Journal of organic chemistry'
_journal_paper_doi 10.1021/acs.joc.0c00491
_journal_year 2020
_chemical_absolute_configuration syn
_chemical_formula_sum 'C20 H27 N O'
_chemical_formula_weight 297.42
_space_group_crystal_system orthorhombic
_space_group_IT_number 19
_space_group_name_Hall 'P 2ac 2ab'
_space_group_name_H-M_alt 'P 21 21 21'
_atom_sites_solution_hydrogens geom
_audit_creation_method SHELXL-2014/7
_cell_angle_alpha 90
_cell_angle_beta 90
_cell_angle_gamma 90
_cell_formula_units_Z 4
_cell_length_a 8.2340(2)
_cell_length_b 12.4121(4)
_cell_length_c 16.2533(5)
_cell_measurement_reflns_used 6788
_cell_measurement_temperature 150(2)
_cell_measurement_theta_max 66.62
_cell_measurement_theta_min 3.56
_cell_volume 1661.11(8)
_computing_cell_refinement 'SAINT (Bruker, 2013)'
_computing_data_collection 'APEX2 (Bruker, 2014)'
_computing_data_reduction SAINT
_computing_structure_refinement 'SHELXL-2014/7 (Sheldrick, 2015)'
_computing_structure_solution 'SHELXS-97 (Sheldrick, 2008)'
_diffrn_ambient_temperature 150(2)
_diffrn_detector_area_resol_mean 8.3333
_diffrn_measured_fraction_theta_full 0.996
_diffrn_measured_fraction_theta_max 0.996
_diffrn_measurement_device_type 'Bruker APEX-II CCD'
_diffrn_measurement_method '\f and \w scans'
_diffrn_radiation_monochromator multilayer
_diffrn_radiation_source microfocus
_diffrn_radiation_type CuK\a
_diffrn_radiation_wavelength 1.54178
_diffrn_reflns_av_R_equivalents 0.0317
_diffrn_reflns_av_unetI/netI 0.0287
_diffrn_reflns_Laue_measured_fraction_full 0.996
_diffrn_reflns_Laue_measured_fraction_max 0.996
_diffrn_reflns_limit_h_max 9
_diffrn_reflns_limit_h_min -8
_diffrn_reflns_limit_k_max 12
_diffrn_reflns_limit_k_min -14
_diffrn_reflns_limit_l_max 19
_diffrn_reflns_limit_l_min -19
_diffrn_reflns_number 9416
_diffrn_reflns_point_group_measured_fraction_full 0.995
_diffrn_reflns_point_group_measured_fraction_max 0.995
_diffrn_reflns_theta_full 66.648
_diffrn_reflns_theta_max 66.648
_diffrn_reflns_theta_min 4.482
_exptl_absorpt_coefficient_mu 0.552
_exptl_absorpt_correction_T_max 0.95
_exptl_absorpt_correction_T_min 0.85
_exptl_absorpt_correction_type multi-scan
_exptl_absorpt_process_details 'SADABS (Bruker, 2014)'
_exptl_crystal_colour yellow
_exptl_crystal_density_diffrn 1.189
_exptl_crystal_description prism
_exptl_crystal_F_000 648
_exptl_crystal_size_max 0.314
_exptl_crystal_size_mid 0.136
_exptl_crystal_size_min 0.098
_refine_diff_density_max 0.527
_refine_diff_density_min -0.209
_refine_diff_density_rms 0.046
_refine_ls_abs_structure_details
;
 Flack x determined using 1178 quotients [(I+)-(I-)]/[(I+)+(I-)]
 (Parsons, Flack and Wagner, Acta Cryst. B69 (2013) 249-259).
;
_refine_ls_abs_structure_Flack -0.5(3)
_refine_ls_extinction_method none
_refine_ls_goodness_of_fit_ref 1.052
_refine_ls_hydrogen_treatment constr
_refine_ls_matrix_type full
_refine_ls_number_parameters 202
_refine_ls_number_reflns 2923
_refine_ls_number_restraints 0
_refine_ls_restrained_S_all 1.052
_refine_ls_R_factor_all 0.0453
_refine_ls_R_factor_gt 0.0442
_refine_ls_shift/su_max 0.000
_refine_ls_shift/su_mean 0.000
_refine_ls_structure_factor_coef Fsqd
_refine_ls_weighting_details 'w=1/[\s^2^(Fo^2^)+(0.0760P)^2^+0.3909P] where P=(Fo^2^+2Fc^2^)/3'
_refine_ls_weighting_scheme calc
_refine_ls_wR_factor_gt 0.1217
_refine_ls_wR_factor_ref 0.1234
_reflns_Friedel_coverage 0.724
_reflns_Friedel_fraction_full 0.994
_reflns_Friedel_fraction_max 0.993
_reflns_number_gt 2837
_reflns_number_total 2923
_reflns_threshold_expression 'I > 2\s(I)'
_cod_data_source_file jo0c00491_si_002.cif
_cod_data_source_block AX1612
_cod_database_code 4038337
_shelx_shelxl_version_number 2014/7
_shelx_space_group_comment
;
The symmetry employed for this shelxl refinement is uniquely defined
by the following loop, which should always be used as a source of
symmetry information in preference to the above space-group names.
They are only intended as comments.
;

loop_
_space_group_symop_operation_xyz
'x, y, z'
'x+1/2, -y+1/2, -z'
'-x, y+1/2, -z+1/2'
'-x+1/2, -y, z+1/2'

loop_
_atom_site_label
_atom_site_type_symbol
_atom_site_fract_x
_atom_site_fract_y
_atom_site_fract_z
_atom_site_U_iso_or_equiv
_atom_site_adp_type
_atom_site_occupancy
_atom_site_site_symmetry_order
_atom_site_calc_flag
_atom_site_refinement_flags_posn
_atom_site_refinement_flags_adp
_atom_site_refinement_flags_occupancy
_atom_site_disorder_assembly
_atom_site_disorder_group
C1 C 0.4204(3) -0.0251(2) 0.37983(16) 0.0351(6) Uani 1 1 d . . . . .
C2 C 0.2460(3) 0.0125(2) 0.39121(19) 0.0398(6) Uani 1 1 d . . . . .
H2A H 0.1972 -0.0216 0.4404 0.048 Uiso 1 1 calc R U . . .
H2B H 0.1797 -0.0065 0.3425 0.048 Uiso 1 1 calc R U . . .
C3 C 0.2539(3) 0.1358(2) 0.40195(18) 0.0372(6) Uani 1 1 d . . . . .
H3A H 0.1639 0.1719 0.3724 0.045 Uiso 1 1 calc R U . . .
H3B H 0.2502 0.1563 0.4608 0.045 Uiso 1 1 calc R U . . .
C4 C 0.4192(3) 0.1639(2) 0.36340(15) 0.0283(5) Uani 1 1 d . . . . .
H4 H 0.4058 0.1557 0.3026 0.034 Uiso 1 1 calc R U . . .
C5 C 0.5307(3) 0.0716(2) 0.39120(15) 0.0302(5) Uani 1 1 d . . . . .
C6 C 0.5654(4) 0.0727(2) 0.48433(17) 0.0412(6) Uani 1 1 d . . . . .
H6A H 0.4628 0.0668 0.5146 0.062 Uiso 1 1 calc R U . . .
H6B H 0.6197 0.1402 0.4991 0.062 Uiso 1 1 calc R U . . .
H6C H 0.6356 0.0117 0.4985 0.062 Uiso 1 1 calc R U . . .
C7 C 0.4964(3) 0.27327(19) 0.37707(15) 0.0269(5) Uani 1 1 d . . . . .
H7 H 0.5234 0.2800 0.4368 0.032 Uiso 1 1 calc R U . . .
C8 C 0.6561(3) 0.27850(19) 0.32792(15) 0.0279(5) Uani 1 1 d . . . . .
H8 H 0.6261 0.2686 0.2688 0.034 Uiso 1 1 calc R U . . .
C9 C 0.7711(3) 0.18480(19) 0.34994(19) 0.0350(6) Uani 1 1 d . . . . .
H9A H 0.8668 0.1871 0.3131 0.042 Uiso 1 1 calc R U . . .
H9B H 0.8099 0.1942 0.4071 0.042 Uiso 1 1 calc R U . . .
C10 C 0.6883(3) 0.0740(2) 0.34200(19) 0.0365(6) Uani 1 1 d . . . . .
H10A H 0.6648 0.0591 0.2834 0.044 Uiso 1 1 calc R U . . .
H10B H 0.7625 0.0173 0.3625 0.044 Uiso 1 1 calc R U . . .
C11 C 0.3898(3) 0.3687(2) 0.35327(17) 0.0327(5) Uani 1 1 d . . . . .
H11A H 0.3768 0.3713 0.2928 0.039 Uiso 1 1 calc R U . . .
H11B H 0.2809 0.3608 0.3784 0.039 Uiso 1 1 calc R U . . .
C12 C 0.4697(3) 0.4718(2) 0.38359(18) 0.0350(6) Uani 1 1 d . . . . .
H12A H 0.4611 0.4750 0.4443 0.042 Uiso 1 1 calc R U . . .
H12B H 0.4103 0.5344 0.3608 0.042 Uiso 1 1 calc R U . . .
C13 C 0.6481(3) 0.4799(2) 0.35911(16) 0.0301(5) Uani 1 1 d . . . . .
C14 C 0.7355(3) 0.38871(19) 0.33430(15) 0.0272(5) Uani 1 1 d . . . . .
C15 C 0.7219(3) 0.5803(2) 0.36276(16) 0.0315(5) Uani 1 1 d . . . . .
H15 H 0.6594 0.6405 0.3801 0.038 Uiso 1 1 calc R U . . .
C16 C 0.8850(3) 0.5962(2) 0.34179(15) 0.0308(5) Uani 1 1 d . . . . .
C17 C 0.9711(3) 0.5050(2) 0.31479(15) 0.0312(5) Uani 1 1 d . . . . .
H17 H 1.0813 0.5122 0.2984 0.037 Uiso 1 1 calc R U . . .
C18 C 0.8977(3) 0.40547(19) 0.31174(15) 0.0299(5) Uani 1 1 d . . . . .
H18 H 0.9598 0.3455 0.2936 0.036 Uiso 1 1 calc R U . . .
C19 C 0.8642(4) 0.7879(2) 0.3737(3) 0.0574(9) Uani 1 1 d . . . . .
H19A H 0.7603 0.7905 0.3444 0.086 Uiso 1 1 calc R U . . .
H19B H 0.9238 0.8551 0.3645 0.086 Uiso 1 1 calc R U . . .
H19C H 0.8441 0.7787 0.4327 0.086 Uiso 1 1 calc R U . . .
C20 C 1.1253(4) 0.7023(2) 0.3729(3) 0.0526(8) Uani 1 1 d . . . . .
H20A H 1.1269 0.6907 0.4326 0.079 Uiso 1 1 calc R U . . .
H20B H 1.1718 0.7731 0.3603 0.079 Uiso 1 1 calc R U . . .
H20C H 1.1895 0.6461 0.3458 0.079 Uiso 1 1 calc R U . . .
N1 N 0.9594(3) 0.69793(17) 0.34356(16) 0.0378(5) Uani 1 1 d . . . . .
O1 O 0.4619(3) -0.11659(15) 0.36482(15) 0.0484(5) Uani 1 1 d . . . . .

loop_
_atom_site_aniso_label
_atom_site_aniso_U_11
_atom_site_aniso_U_22
_atom_site_aniso_U_33
_atom_site_aniso_U_23
_atom_site_aniso_U_13
_atom_site_aniso_U_12
C1 0.0376(14) 0.0312(13) 0.0364(12) -0.0010(10) 0.0019(11) -0.0069(11)
C2 0.0347(13) 0.0368(14) 0.0479(15) -0.0029(12) 0.0034(12) -0.0109(11)
C3 0.0267(12) 0.0375(14) 0.0474(14) -0.0040(12) 0.0044(11) -0.0059(11)
C4 0.0239(11) 0.0307(12) 0.0303(11) -0.0024(10) -0.0003(9) -0.0012(9)
C5 0.0304(12) 0.0258(12) 0.0343(12) -0.0004(9) -0.0005(10) -0.0035(10)
C6 0.0487(16) 0.0360(13) 0.0390(14) 0.0055(11) -0.0105(12) -0.0059(13)
C7 0.0238(11) 0.0260(12) 0.0309(11) 0.0001(9) -0.0001(9) 0.0006(9)
C8 0.0238(11) 0.0261(11) 0.0338(12) -0.0005(9) 0.0010(10) -0.0002(9)
C9 0.0229(11) 0.0257(12) 0.0564(16) -0.0001(11) 0.0032(11) 0.0014(9)
C10 0.0278(12) 0.0249(12) 0.0566(16) -0.0023(11) 0.0049(12) 0.0002(10)
C11 0.0219(10) 0.0324(13) 0.0439(13) 0.0011(11) 0.0022(10) 0.0017(10)
C12 0.0247(12) 0.0275(12) 0.0527(15) -0.0020(11) 0.0064(11) 0.0056(10)
C13 0.0244(11) 0.0294(12) 0.0366(12) 0.0039(10) 0.0008(10) 0.0027(9)
C14 0.0249(11) 0.0260(12) 0.0308(11) 0.0023(9) 0.0002(9) 0.0014(9)
C15 0.0299(12) 0.0246(11) 0.0402(13) 0.0016(10) 0.0032(10) 0.0052(9)
C16 0.0298(12) 0.0259(12) 0.0367(12) 0.0067(10) -0.0001(10) 0.0001(9)
C17 0.0247(11) 0.0304(12) 0.0386(12) 0.0041(10) 0.0044(10) 0.0003(10)
C18 0.0256(11) 0.0271(12) 0.0371(12) -0.0005(10) 0.0034(10) 0.0033(9)
C19 0.0445(17) 0.0271(14) 0.101(3) -0.0024(16) 0.0119(18) 0.0008(12)
C20 0.0366(15) 0.0334(14) 0.088(2) 0.0031(15) -0.0030(16) -0.0053(12)
N1 0.0299(11) 0.0242(10) 0.0592(14) 0.0045(10) 0.0061(11) 0.0007(9)
O1 0.0452(11) 0.0294(10) 0.0706(14) -0.0083(9) 0.0078(10) -0.0078(8)

loop_
_atom_type_symbol
_atom_type_description
_atom_type_scat_dispersion_real
_atom_type_scat_dispersion_imag
_atom_type_scat_source
C C 0.0181 0.0091 'International Tables Vol C Tables 4.2.6.8 and 6.1.1.4'
H H 0.0000 0.0000 'International Tables Vol C Tables 4.2.6.8 and 6.1.1.4'
N N 0.0311 0.0180 'International Tables Vol C Tables 4.2.6.8 and 6.1.1.4'
O O 0.0492 0.0322 'International Tables Vol C Tables 4.2.6.8 and 6.1.1.4'

loop_
_geom_angle_atom_site_label_1
_geom_angle_atom_site_label_2
_geom_angle_atom_site_label_3
_geom_angle
_geom_angle_site_symmetry_1
_geom_angle_site_symmetry_3
_geom_angle_publ_flag
O1 C1 C5 126.7(2) . . ?
O1 C1 C2 125.4(2) . . ?
C5 C1 C2 107.9(2) . . ?
C1 C2 C3 106.2(2) . . ?
C1 C2 H2A 110.5 . . ?
C3 C2 H2A 110.5 . . ?
C1 C2 H2B 110.5 . . ?
C3 C2 H2B 110.5 . . ?
H2A C2 H2B 108.7 . . ?
C4 C3 C2 102.5(2) . . ?
C4 C3 H3A 111.3 . . ?
C2 C3 H3A 111.3 . . ?
C4 C3 H3B 111.3 . . ?
C2 C3 H3B 111.3 . . ?
H3A C3 H3B 109.2 . . ?
C7 C4 C5 111.99(19) . . ?
C7 C4 C3 120.9(2) . . ?
C5 C4 C3 103.9(2) . . ?
C7 C4 H4 106.4 . . ?
C5 C4 H4 106.4 . . ?
C3 C4 H4 106.4 . . ?
C1 C5 C10 117.5(2) . . ?
C1 C5 C4 101.3(2) . . ?
C10 C5 C4 109.8(2) . . ?
C1 C5 C6 103.8(2) . . ?
C10 C5 C6 110.9(2) . . ?
C4 C5 C6 113.2(2) . . ?
C5 C6 H6A 109.5 . . ?
C5 C6 H6B 109.5 . . ?
H6A C6 H6B 109.5 . . ?
C5 C6 H6C 109.5 . . ?
H6A C6 H6C 109.5 . . ?
H6B C6 H6C 109.5 . . ?
C4 C7 C11 114.68(19) . . ?
C4 C7 C8 108.65(19) . . ?
C11 C7 C8 109.11(19) . . ?
C4 C7 H7 108.1 . . ?
C11 C7 H7 108.1 . . ?
C8 C7 H7 108.1 . . ?
C14 C8 C7 111.70(19) . . ?
C14 C8 C9 113.53(19) . . ?
C7 C8 C9 111.85(19) . . ?
C14 C8 H8 106.4 . . ?
C7 C8 H8 106.4 . . ?
C9 C8 H8 106.4 . . ?
C10 C9 C8 112.5(2) . . ?
C10 C9 H9A 109.1 . . ?
C8 C9 H9A 109.1 . . ?
C10 C9 H9B 109.1 . . ?
C8 C9 H9B 109.1 . . ?
H9A C9 H9B 107.8 . . ?
C5 C10 C9 110.5(2) . . ?
C5 C10 H10A 109.5 . . ?
C9 C10 H10A 109.5 . . ?
C5 C10 H10B 109.5 . . ?
C9 C10 H10B 109.5 . . ?
H10A C10 H10B 108.1 . . ?
C12 C11 C7 108.8(2) . . ?
C12 C11 H11A 109.9 . . ?
C7 C11 H11A 109.9 . . ?
C12 C11 H11B 109.9 . . ?
C7 C11 H11B 109.9 . . ?
H11A C11 H11B 108.3 . . ?
C11 C12 C13 112.8(2) . . ?
C11 C12 H12A 109.0 . . ?
C13 C12 H12A 109.0 . . ?
C11 C12 H12B 109.0 . . ?
C13 C12 H12B 109.0 . . ?
H12A C12 H12B 107.8 . . ?
C15 C13 C14 120.9(2) . . ?
C15 C13 C12 118.0(2) . . ?
C14 C13 C12 121.1(2) . . ?
C13 C14 C18 116.5(2) . . ?
C13 C14 C8 121.7(2) . . ?
C18 C14 C8 121.7(2) . . ?
C13 C15 C16 122.4(2) . . ?
C13 C15 H15 118.8 . . ?
C16 C15 H15 118.8 . . ?
C15 C16 N1 122.7(2) . . ?
C15 C16 C17 116.5(2) . . ?
N1 C16 C17 120.7(2) . . ?
C18 C17 C16 120.9(2) . . ?
C18 C17 H17 119.6 . . ?
C16 C17 H17 119.6 . . ?
C17 C18 C14 122.8(2) . . ?
C17 C18 H18 118.6 . . ?
C14 C18 H18 118.6 . . ?
N1 C19 H19A 109.5 . . ?
N1 C19 H19B 109.5 . . ?
H19A C19 H19B 109.5 . . ?
N1 C19 H19C 109.5 . . ?
H19A C19 H19C 109.5 . . ?
H19B C19 H19C 109.5 . . ?
N1 C20 H20A 109.5 . . ?
N1 C20 H20B 109.5 . . ?
H20A C20 H20B 109.5 . . ?
N1 C20 H20C 109.5 . . ?
H20A C20 H20C 109.5 . . ?
H20B C20 H20C 109.5 . . ?
C16 N1 C20 116.9(2) . . ?
C16 N1 C19 117.6(2) . . ?
C20 N1 C19 111.7(3) . . ?

loop_
_geom_bond_atom_site_label_1
_geom_bond_atom_site_label_2
_geom_bond_distance
_geom_bond_site_symmetry_2
_geom_bond_publ_flag
C1 O1 1.211(3) . ?
C1 C5 1.516(3) . ?
C1 C2 1.521(4) . ?
C2 C3 1.542(4) . ?
C2 H2A 0.9900 . ?
C2 H2B 0.9900 . ?
C3 C4 1.538(3) . ?
C3 H3A 0.9900 . ?
C3 H3B 0.9900 . ?
C4 C7 1.516(3) . ?
C4 C5 1.536(3) . ?
C4 H4 1.0000 . ?
C5 C10 1.525(3) . ?
C5 C6 1.540(3) . ?
C6 H6A 0.9800 . ?
C6 H6B 0.9800 . ?
C6 H6C 0.9800 . ?
C7 C11 1.524(3) . ?
C7 C8 1.540(3) . ?
C7 H7 1.0000 . ?
C8 C14 1.520(3) . ?
C8 C9 1.542(3) . ?
C8 H8 1.0000 . ?
C9 C10 1.540(3) . ?
C9 H9A 0.9900 . ?
C9 H9B 0.9900 . ?
C10 H10A 0.9900 . ?
C10 H10B 0.9900 . ?
C11 C12 1.521(4) . ?
C11 H11A 0.9900 . ?
C11 H11B 0.9900 . ?
C12 C13 1.525(3) . ?
C12 H12A 0.9900 . ?
C12 H12B 0.9900 . ?
C13 C15 1.388(3) . ?
C13 C14 1.400(3) . ?
C14 C18 1.401(3) . ?
C15 C16 1.400(4) . ?
C15 H15 0.9500 . ?
C16 N1 1.404(3) . ?
C16 C17 1.405(4) . ?
C17 C18 1.376(4) . ?
C17 H17 0.9500 . ?
C18 H18 0.9500 . ?
C19 N1 1.450(4) . ?
C19 H19A 0.9800 . ?
C19 H19B 0.9800 . ?
C19 H19C 0.9800 . ?
C20 N1 1.448(4) . ?
C20 H20A 0.9800 . ?
C20 H20B 0.9800 . ?
C20 H20C 0.9800 . ?

loop_
_geom_torsion_atom_site_label_1
_geom_torsion_atom_site_label_2
_geom_torsion_atom_site_label_3
_geom_torsion_atom_site_label_4
_geom_torsion
_geom_torsion_site_symmetry_1
_geom_torsion_site_symmetry_2
_geom_torsion_site_symmetry_3
_geom_torsion_site_symmetry_4
_geom_torsion_publ_flag
O1 C1 C2 C3 -175.5(3) . . . . ?
C5 C1 C2 C3 4.9(3) . . . . ?
C1 C2 C3 C4 21.0(3) . . . . ?
C2 C3 C4 C7 -166.0(2) . . . . ?
C2 C3 C4 C5 -39.3(3) . . . . ?
O1 C1 C5 C10 32.0(4) . . . . ?
C2 C1 C5 C10 -148.4(2) . . . . ?
O1 C1 C5 C4 151.6(3) . . . . ?
C2 C1 C5 C4 -28.8(3) . . . . ?
O1 C1 C5 C6 -90.9(3) . . . . ?
C2 C1 C5 C6 88.7(3) . . . . ?
C7 C4 C5 C1 174.22(19) . . . . ?
C3 C4 C5 C1 42.1(2) . . . . ?
C7 C4 C5 C10 -60.8(3) . . . . ?
C3 C4 C5 C10 167.0(2) . . . . ?
C7 C4 C5 C6 63.8(3) . . . . ?
C3 C4 C5 C6 -68.4(3) . . . . ?
C5 C4 C7 C11 -178.1(2) . . . . ?
C3 C4 C7 C11 -55.2(3) . . . . ?
C5 C4 C7 C8 59.5(2) . . . . ?
C3 C4 C7 C8 -177.5(2) . . . . ?
C4 C7 C8 C14 176.42(18) . . . . ?
C11 C7 C8 C14 50.7(3) . . . . ?
C4 C7 C8 C9 -55.1(3) . . . . ?
C11 C7 C8 C9 179.2(2) . . . . ?
C14 C8 C9 C10 -179.3(2) . . . . ?
C7 C8 C9 C10 53.2(3) . . . . ?
C1 C5 C10 C9 170.8(2) . . . . ?
C4 C5 C10 C9 55.7(3) . . . . ?
C6 C5 C10 C9 -70.1(3) . . . . ?
C8 C9 C10 C5 -53.1(3) . . . . ?
C4 C7 C11 C12 170.4(2) . . . . ?
C8 C7 C11 C12 -67.5(3) . . . . ?
C7 C11 C12 C13 49.9(3) . . . . ?
C11 C12 C13 C15 162.7(2) . . . . ?
C11 C12 C13 C14 -17.9(4) . . . . ?
C15 C13 C14 C18 -1.6(4) . . . . ?
C12 C13 C14 C18 178.9(2) . . . . ?
C15 C13 C14 C8 -178.5(2) . . . . ?
C12 C13 C14 C8 2.0(4) . . . . ?
C7 C8 C14 C13 -18.6(3) . . . . ?
C9 C8 C14 C13 -146.2(2) . . . . ?
C7 C8 C14 C18 164.6(2) . . . . ?
C9 C8 C14 C18 37.0(3) . . . . ?
C14 C13 C15 C16 0.4(4) . . . . ?
C12 C13 C15 C16 179.8(2) . . . . ?
C13 C15 C16 N1 178.5(2) . . . . ?
C13 C15 C16 C17 1.3(4) . . . . ?
C15 C16 C17 C18 -1.7(4) . . . . ?
N1 C16 C17 C18 -179.0(2) . . . . ?
C16 C17 C18 C14 0.5(4) . . . . ?
C13 C14 C18 C17 1.2(4) . . . . ?
C8 C14 C18 C17 178.2(2) . . . . ?
C15 C16 N1 C20 141.3(3) . . . . ?
C17 C16 N1 C20 -41.6(4) . . . . ?
C15 C16 N1 C19 4.2(4) . . . . ?
C17 C16 N1 C19 -178.8(3) . . . . ?
